data_1541166
loop_
_publ_author_name
'Ribes, M.'
'Maurin, M.'
'Philippot, E.'
'Olivier-Fourcade, J.'

_publ_section_title
;
 Etude structurale de thiocomposes a groupement anionique de type tetrane
 Na4 X4 S10 (X= Ge, Si) et Ba2 Ge4 S10
;
_journal_name_full 'Journal of Solid State Chemistry'
_journal_page_first 195
_journal_page_last 205
_journal_volume 8
_journal_year 1973
_chemical_formula_sum 'Na4 S10 Si4'
_chemical_name_systematic 'Na4 Si4 S10'
_space_group_IT_number 63
_symmetry_space_group_name_Hall '-C 2c 2'
_symmetry_space_group_name_H-M 'C m c m'
_cell_angle_alpha 90
_cell_angle_beta 90
_cell_angle_gamma 90
_cell_formula_units_Z 4
_cell_length_a 12.681
_cell_length_b 12.72
_cell_length_c 10.346
_cell_volume 1668.834
_citation_journal_id_ASTM JSSCBI
_cod_data_source_file Ribes_JSSCBI_1973_1771.cif
_cod_data_source_block Na4S10Si4
_cod_database_code 1541166

loop_
_symmetry_equiv_pos_as_xyz
x,y,z
-x,-y,z+1/2
x,-y,-z
-x,y,-z+1/2
-x,-y,-z
x,y,-z-1/2
-x,y,z
x,-y,z-1/2
x+1/2,y+1/2,z
-x+1/2,-y+1/2,z+1/2
x+1/2,-y+1/2,-z
-x+1/2,y+1/2,-z+1/2
-x+1/2,-y+1/2,-z
x+1/2,y+1/2,-z-1/2
-x+1/2,y+1/2,z
x+1/2,-y+1/2,z-1/2

loop_
_atom_site_label
_atom_site_type_symbol
_atom_site_fract_x
_atom_site_fract_y
_atom_site_fract_z
_atom_site_occupancy
_atom_site_U_iso_or_equiv
Na2 Na+1 0.3375 0.2451 0.25 1 0.0
Si1 Si+4 0 0.2522 0.0832 1 0.0
S5 S-2 0.2655 0.5386 0.25 1 0.0
S1 S-2 0 0.5477 0.25 1 0.0
Si2 Si+4 0.1346 0.4475 0.25 1 0.0
S2 S-2 0.1389 0.3492 0.0795 1 0.0
S3 S-2 0 0.154 0.25 1 0.0
S4 S-2 0 0.1579 -0.0772 1 0.0
Na1 Na+1 0.1527 0 0 1 0.0
